data_7003416
loop_
_publ_author_name
'Chan, Zhi-Kai'
'Lin, Chia-Her'
'Wang, Chih-Chieh'
'Chen, Jhy-Der'
'Wang, Ju-Chun'
'Liu, C. W.'

_publ_section_title
;
 Syntheses, structures and magnetism of linear tri- and tetra-copper
 chains containing anions of
 N,N&#x2032;-bis(pyrimidine-2-yl)formamidine
;
_journal_issue 16
_journal_name_full 'Dalton Transactions'
_journal_page_first 2183
_journal_page_last 2189
_journal_paper_doi 10.1039/b715995a
_journal_year 2008
_chemical_formula_sum 'C38 H33 Cu3 N27 O7'
_chemical_formula_weight 1170.53
_chemical_name_systematic
;
?
;
_space_group_IT_number 14
_symmetry_cell_setting monoclinic
_symmetry_space_group_name_Hall '-P 2yn'
_symmetry_space_group_name_H-M 'P 1 21/n 1'
_atom_sites_solution_hydrogens geom
_atom_sites_solution_primary direct
_atom_sites_solution_secondary difmap
_audit_creation_method SHELXL-97
_cell_angle_alpha 90.00
_cell_angle_beta 97.8830(10)
_cell_angle_gamma 90.00
_cell_formula_units_Z 4
_cell_length_a 11.6294(4)
_cell_length_b 11.9689(4)
_cell_length_c 32.9002(11)
_cell_measurement_temperature 295(2)
_cell_volume 4536.1(3)
_computing_cell_refinement 'Bruker XSCANS'
_computing_data_collection 'Bruker XSCANS'
_computing_data_reduction 'Bruker SHELXTL'
_computing_molecular_graphics 'Bruker SHELXTL'
_computing_publication_material 'Bruker SHELXTL'
_computing_structure_refinement 'SHELXL-97 (Sheldrick, 1997)'
_computing_structure_solution 'SHELXS-97 (Sheldrick, 1990)'
_diffrn_ambient_temperature 273(2)
_diffrn_measured_fraction_theta_full 0.934
_diffrn_measured_fraction_theta_max 0.934
_diffrn_measurement_device_type 'Bruker P4'
_diffrn_measurement_method '\w scans'
_diffrn_radiation_monochromator graphite
_diffrn_radiation_source 'fine-focus sealed tube'
_diffrn_radiation_type MoK\a
_diffrn_radiation_wavelength 0.71073
_diffrn_reflns_av_R_equivalents 0.0416
_diffrn_reflns_av_sigmaI/netI 0.0420
_diffrn_reflns_limit_h_max 13
_diffrn_reflns_limit_h_min -8
_diffrn_reflns_limit_k_max 14
_diffrn_reflns_limit_k_min -14
_diffrn_reflns_limit_l_max 38
_diffrn_reflns_limit_l_min -27
_diffrn_reflns_number 35714
_diffrn_reflns_theta_full 25.04
_diffrn_reflns_theta_max 25.04
_diffrn_reflns_theta_min 1.79
_exptl_absorpt_coefficient_mu 1.477
_exptl_absorpt_correction_T_max 0.9453
_exptl_absorpt_correction_T_min 0.6510
_exptl_absorpt_correction_type empirical
_exptl_crystal_colour dark
_exptl_crystal_density_diffrn 1.714
_exptl_crystal_density_method 'not measured'
_exptl_crystal_description plate
_exptl_crystal_F_000 2372
_exptl_crystal_size_max 0.150
_exptl_crystal_size_mid 0.100
_exptl_crystal_size_min 0.010
_refine_diff_density_max 1.364
_refine_diff_density_min -0.819
_refine_diff_density_rms 0.084
_refine_ls_extinction_method none
_refine_ls_goodness_of_fit_ref 1.007
_refine_ls_hydrogen_treatment constr
_refine_ls_matrix_type full
_refine_ls_number_parameters 676
_refine_ls_number_reflns 7488
_refine_ls_number_restraints 6
_refine_ls_restrained_S_all 1.017
_refine_ls_R_factor_all 0.0679
_refine_ls_R_factor_gt 0.0476
_refine_ls_shift/su_max 0.001
_refine_ls_shift/su_mean 0.000
_refine_ls_structure_factor_coef Fsqd
_refine_ls_weighting_details 'calc w=1/[\s^2^(Fo^2^)+(0.0890P)^2^+0.0000P] where P=(Fo^2^+2Fc^2^)/3'
_refine_ls_weighting_scheme calc
_refine_ls_wR_factor_gt 0.1286
_refine_ls_wR_factor_ref 0.1361
_reflns_number_gt 5414
_reflns_number_total 7488
_reflns_threshold_expression >2sigma(I)
_cod_data_source_file b715995a.txt
_cod_data_source_block 2
_cod_depositor_comments
;
The following automatic conversions were performed:
'_symmetry_cell_setting' value 'Monoclinic' changed to 'monoclinic'
according to '/home/saulius/struct/CIF-dictionaries/cif_core.dic'
dictionary named 'cif_core.dic' version 2.4.1 from 2010-06-29.

Automatic conversion script
Id: cif_fix_enum 1527 2010-12-29 10:47:43Z saulius 
;
_cod_original_sg_symbol_H-M P2(1)/n
_cod_database_code 7003416

loop_
_symmetry_equiv_pos_as_xyz
'x, y, z'
'-x+1/2, y+1/2, -z+1/2'
'-x, -y, -z'
'x-1/2, -y-1/2, z-1/2'

loop_
_atom_site_label
_atom_site_type_symbol
_atom_site_fract_x
_atom_site_fract_y
_atom_site_fract_z
_atom_site_U_iso_or_equiv
_atom_site_adp_type
_atom_site_occupancy
_atom_site_symmetry_multiplicity
_atom_site_calc_flag
_atom_site_refinement_flags
_atom_site_disorder_assembly
_atom_site_disorder_group
Cu1 Cu 0.76149(4) 0.72549(4) 1.025291(17) 0.03493(17) Uani 1 1 d . . .
Cu2 Cu 0.68884(5) 0.76383(4) 0.940730(18) 0.04004(18) Uani 1 1 d . . .
Cu3 Cu 0.66012(5) 0.80812(4) 0.857548(17) 0.03927(18) Uani 1 1 d . . .
N1 N 0.7804(4) 0.9197(3) 0.81417(12) 0.0479(10) Uani 1 1 d . . .
N2 N 0.9202(4) 1.0326(4) 0.85558(13) 0.0542(11) Uani 1 1 d . . .
N3 N 0.7829(3) 0.9166(3) 0.88260(11) 0.0356(9) Uani 1 1 d . . .
N4 N 0.7834(3) 0.9019(3) 0.95240(10) 0.0318(8) Uani 1 1 d . . .
N5 N 0.8519(3) 1.0582(3) 0.99156(11) 0.0379(9) Uani 1 1 d . . .
N6 N 0.8006(3) 0.8910(3) 1.02368(10) 0.0309(8) Uani 1 1 d . . .
N7 N 0.5365(3) 0.6884(3) 0.84884(11) 0.0358(9) Uani 1 1 d . . .
N8 N 0.4568(3) 0.5227(3) 0.87338(12) 0.0491(10) Uani 1 1 d . . .
N9 N 0.5886(3) 0.6341(3) 0.91636(10) 0.0312(8) Uani 1 1 d . . .
N10 N 0.6543(3) 0.5843(3) 0.98071(10) 0.0306(8) Uani 1 1 d . . .
N11 N 0.6475(3) 0.4036(3) 1.01099(11) 0.0339(8) Uani 1 1 d . . .
N12 N 0.7440(3) 0.5613(3) 1.04476(10) 0.0334(8) Uani 1 1 d . . .
N13 N 0.5335(3) 0.9247(3) 0.84477(11) 0.0402(9) Uani 1 1 d . . .
N14 N 0.3826(3) 0.9990(3) 0.87847(13) 0.0497(10) Uani 1 1 d . . .
N15 N 0.5341(3) 0.8822(3) 0.91140(11) 0.0338(8) Uani 1 1 d . . .
N16 N 0.5629(3) 0.8271(3) 0.97632(10) 0.0307(8) Uani 1 1 d . . .
N17 N 0.4281(3) 0.8559(3) 1.02260(12) 0.0377(9) Uani 1 1 d . . .
N18 N 0.6090(3) 0.7641(3) 1.04255(11) 0.0330(8) Uani 1 1 d . . .
N19 N 0.7810(3) 0.6878(3) 0.85783(11) 0.0360(9) Uani 1 1 d . . .
N20 N 0.9403(3) 0.5760(3) 0.88700(11) 0.0425(10) Uani 1 1 d . . .
N21 N 0.8318(3) 0.6821(3) 0.92907(10) 0.0306(8) Uani 1 1 d . . .
N22 N 0.8997(3) 0.6849(3) 0.99830(10) 0.0304(8) Uani 1 1 d . . .
N23 N 1.0972(3) 0.6459(3) 1.02314(11) 0.0373(9) Uani 1 1 d . . .
N24 N 0.9617(3) 0.7070(3) 1.06602(11) 0.0342(9) Uani 1 1 d . . .
C1 C 0.8225(5) 0.9559(5) 0.78033(17) 0.0610(15) Uani 1 1 d . . .
H1B H 0.7896 0.9303 0.7546 0.073 Uiso 1 1 calc R . .
C2 C 0.9130(6) 1.0295(5) 0.7833(2) 0.0735(18) Uani 1 1 d . . .
H2B H 0.9433 1.0535 0.7601 0.088 Uiso 1 1 calc R . .
C3 C 0.9570(6) 1.0664(5) 0.8210(2) 0.0698(17) Uani 1 1 d . . .
H3A H 1.0167 1.1186 0.8230 0.084 Uiso 1 1 calc R . .
C4 C 0.8317(4) 0.9616(4) 0.84924(14) 0.0394(11) Uani 1 1 d . . .
C5 C 0.8195(4) 0.9508(4) 0.91971(13) 0.0344(10) Uani 1 1 d . . .
H5B H 0.8716 1.0100 0.9236 0.041 Uiso 1 1 calc R . .
C6 C 0.8140(3) 0.9524(3) 0.99020(13) 0.0306(10) Uani 1 1 d . . .
C7 C 0.8752(4) 1.1043(4) 1.02842(15) 0.0426(12) Uani 1 1 d . . .
H7A H 0.9025 1.1774 1.0302 0.051 Uiso 1 1 calc R . .
C8 C 0.8612(4) 1.0497(4) 1.06408(15) 0.0448(12) Uani 1 1 d . . .
H8B H 0.8759 1.0845 1.0895 0.054 Uiso 1 1 calc R . .
C9 C 0.8244(4) 0.9418(4) 1.06004(14) 0.0387(11) Uani 1 1 d . . .
H9A H 0.8155 0.9017 1.0836 0.046 Uiso 1 1 calc R . .
C10 C 0.4683(4) 0.6739(4) 0.81242(14) 0.0466(12) Uani 1 1 d . . .
H10A H 0.4711 0.7265 0.7918 0.056 Uiso 1 1 calc R . .
C11 C 0.3962(5) 0.5852(5) 0.80518(16) 0.0592(15) Uani 1 1 d . . .
H11B H 0.3497 0.5754 0.7801 0.071 Uiso 1 1 calc R . .
C12 C 0.3951(5) 0.5098(5) 0.83696(16) 0.0602(15) Uani 1 1 d . . .
H12A H 0.3483 0.4468 0.8324 0.072 Uiso 1 1 calc R . .
C13 C 0.5254(4) 0.6126(4) 0.87867(13) 0.0344(10) Uani 1 1 d . . .
C14 C 0.5942(3) 0.5576(4) 0.94590(13) 0.0334(10) Uani 1 1 d . . .
H14B H 0.5571 0.4888 0.9418 0.040 Uiso 1 1 calc R . .
C15 C 0.6788(3) 0.5109(3) 1.01254(13) 0.0297(9) Uani 1 1 d . . .
C16 C 0.6899(4) 0.3431(4) 1.04382(15) 0.0414(11) Uani 1 1 d . . .
H16A H 0.6723 0.2673 1.0437 0.050 Uiso 1 1 calc R . .
C17 C 0.7579(4) 0.3863(4) 1.07776(15) 0.0447(12) Uani 1 1 d . . .
H17B H 0.7857 0.3417 1.1001 0.054 Uiso 1 1 calc R . .
C18 C 0.7827(4) 0.4981(4) 1.07700(14) 0.0419(11) Uani 1 1 d . . .
H18A H 0.8275 0.5305 1.0995 0.050 Uiso 1 1 calc R . .
C19 C 0.4907(5) 0.9777(4) 0.80972(16) 0.0575(14) Uani 1 1 d . . .
H19A H 0.5283 0.9717 0.7866 0.069 Uiso 1 1 calc R . .
C20 C 0.3916(5) 1.0405(5) 0.80832(17) 0.0660(16) Uani 1 1 d . . .
H20B H 0.3598 1.0765 0.7843 0.079 Uiso 1 1 calc R . .
C21 C 0.3416(5) 1.0483(5) 0.84316(18) 0.0617(15) Uani 1 1 d . . .
H21A H 0.2743 1.0908 0.8423 0.074 Uiso 1 1 calc R . .
C22 C 0.4786(4) 0.9389(4) 0.87749(14) 0.0377(11) Uani 1 1 d . . .
C23 C 0.4998(4) 0.8857(3) 0.94698(14) 0.0358(11) Uani 1 1 d . . .
H23B H 0.4350 0.9266 0.9518 0.043 Uiso 1 1 calc R . .
C24 C 0.5300(4) 0.8174(3) 1.01449(14) 0.0337(10) Uani 1 1 d . . .
C25 C 0.4013(4) 0.8339(4) 1.05974(16) 0.0449(12) Uani 1 1 d . . .
H25A H 0.3304 0.8600 1.0660 0.054 Uiso 1 1 calc R . .
C26 C 0.4710(4) 0.7753(4) 1.08960(16) 0.0460(12) Uani 1 1 d . . .
H26A H 0.4482 0.7589 1.1150 0.055 Uiso 1 1 calc R . .
C27 C 0.5778(4) 0.7423(4) 1.07921(15) 0.0407(11) Uani 1 1 d . . .
H27A H 0.6290 0.7039 1.0985 0.049 Uiso 1 1 calc R . .
C28 C 0.7986(4) 0.6531(4) 0.82047(14) 0.0451(12) Uani 1 1 d . . .
H28A H 0.7505 0.6798 0.7976 0.054 Uiso 1 1 calc R . .
C29 C 0.8848(5) 0.5800(4) 0.81490(15) 0.0528(14) Uani 1 1 d . . .
H29A H 0.8955 0.5549 0.7889 0.063 Uiso 1 1 calc R . .
C30 C 0.9549(5) 0.5452(4) 0.84937(15) 0.0537(14) Uani 1 1 d . . .
H30A H 1.0161 0.4974 0.8462 0.064 Uiso 1 1 calc R . .
C31 C 0.8528(4) 0.6468(3) 0.89049(13) 0.0312(10) Uani 1 1 d . . .
C32 C 0.9132(4) 0.6617(3) 0.96059(13) 0.0301(10) Uani 1 1 d . . .
H32A H 0.9827 0.6295 0.9555 0.036 Uiso 1 1 calc R . .
C33 C 0.9920(4) 0.6766(3) 1.03045(13) 0.0304(10) Uani 1 1 d . . .
C34 C 1.1781(4) 0.6479(4) 1.05612(14) 0.0438(12) Uani 1 1 d . . .
H34A H 1.2531 0.6264 1.0528 0.053 Uiso 1 1 calc R . .
C35 C 1.1580(4) 0.6794(4) 1.09432(15) 0.0500(13) Uani 1 1 d . . .
H35A H 1.2168 0.6813 1.1165 0.060 Uiso 1 1 calc R . .
C36 C 1.0456(4) 0.7080(4) 1.09800(14) 0.0400(11) Uani 1 1 d . . .
H36A H 1.0274 0.7287 1.1236 0.048 Uiso 1 1 calc R . .
N25 N 1.1099(12) 0.7968(6) 0.8457(2) 0.185(5) Uani 1 1 d . . .
C37 C 1.1291(9) 0.8091(10) 0.7686(3) 0.158(5) Uani 1 1 d . . .
H37A H 1.1950 0.7685 0.7618 0.237 Uiso 1 1 calc R . .
H37B H 1.1359 0.8863 0.7614 0.237 Uiso 1 1 calc R . .
H37C H 1.0594 0.7786 0.7537 0.237 Uiso 1 1 calc R . .
C38 C 1.1243(9) 0.7998(7) 0.8126(3) 0.115(3) Uani 1 1 d . . .
N26 N 0.1581(4) 0.3065(5) 0.80874(19) 0.0671(14) Uani 1 1 d . . .
N27 N -0.3423(7) 0.2487(6) 0.80231(16) 0.144(4) Uani 1 1 d D . .
O1 O 0.1571(5) 0.2258(4) 0.78598(15) 0.0914(15) Uani 1 1 d . . .
O2 O 0.1342(6) 0.4013(5) 0.7950(2) 0.129(2) Uani 1 1 d . . .
O3 O 0.1816(5) 0.2960(5) 0.84557(17) 0.0985(16) Uani 1 1 d . . .
O4 O -0.4134(11) 0.2393(15) 0.8260(3) 0.514(7) Uani 1 1 d D . .
O5 O -0.2588(9) 0.3098(9) 0.8108(2) 0.407(13) Uani 1 1 d D . .
O6 O -0.3580(7) 0.2021(5) 0.76915(15) 0.161(3) Uani 1 1 d D . .
O7 O -0.0994(5) 0.3060(5) 0.75531(18) 0.127(2) Uani 1 1 d . . .

loop_
_atom_site_aniso_label
_atom_site_aniso_U_11
_atom_site_aniso_U_22
_atom_site_aniso_U_33
_atom_site_aniso_U_23
_atom_site_aniso_U_13
_atom_site_aniso_U_12
Cu1 0.0296(3) 0.0303(3) 0.0482(4) -0.0009(2) 0.0171(3) -0.0012(2)
Cu2 0.0239(3) 0.0405(3) 0.0575(4) -0.0155(3) 0.0119(3) -0.0048(2)
Cu3 0.0309(3) 0.0381(3) 0.0471(4) 0.0007(2) -0.0007(3) 0.0019(2)
N1 0.049(3) 0.055(3) 0.042(2) 0.006(2) 0.011(2) 0.003(2)
N2 0.051(3) 0.055(3) 0.061(3) 0.003(2) 0.023(2) -0.013(2)
N3 0.031(2) 0.038(2) 0.038(2) 0.0038(17) 0.0094(17) -0.0030(16)
N4 0.0246(19) 0.0350(19) 0.037(2) -0.0006(16) 0.0067(16) -0.0004(15)
N5 0.036(2) 0.034(2) 0.045(2) 0.0004(17) 0.0077(18) -0.0064(16)
N6 0.0270(19) 0.0312(18) 0.035(2) -0.0028(15) 0.0078(16) -0.0018(15)
N7 0.032(2) 0.041(2) 0.035(2) 0.0002(17) 0.0056(17) 0.0018(16)
N8 0.042(2) 0.057(3) 0.049(2) -0.001(2) 0.007(2) -0.019(2)
N9 0.0223(18) 0.036(2) 0.035(2) 0.0026(16) 0.0068(16) 0.0004(15)
N10 0.0243(18) 0.0303(18) 0.039(2) 0.0026(15) 0.0087(17) -0.0009(14)
N11 0.0259(19) 0.033(2) 0.044(2) 0.0027(16) 0.0087(17) -0.0034(15)
N12 0.0266(19) 0.0377(19) 0.037(2) 0.0016(16) 0.0091(17) 0.0035(15)
N13 0.038(2) 0.042(2) 0.042(2) 0.0058(18) 0.0091(19) 0.0010(17)
N14 0.037(2) 0.055(3) 0.057(3) 0.001(2) 0.007(2) 0.010(2)
N15 0.0251(19) 0.038(2) 0.039(2) 0.0024(16) 0.0077(17) 0.0011(15)
N16 0.0274(19) 0.0326(19) 0.033(2) 0.0022(15) 0.0083(16) 0.0000(15)
N17 0.024(2) 0.040(2) 0.051(3) -0.0006(18) 0.0146(18) 0.0000(16)
N18 0.029(2) 0.0332(19) 0.039(2) 0.0005(16) 0.0093(17) -0.0011(15)
N19 0.035(2) 0.040(2) 0.032(2) -0.0014(16) 0.0033(17) -0.0002(16)
N20 0.041(2) 0.050(2) 0.037(2) -0.0018(18) 0.0081(19) 0.0116(19)
N21 0.0279(19) 0.0319(19) 0.032(2) -0.0016(15) 0.0049(16) -0.0019(15)
N22 0.0258(19) 0.0340(19) 0.032(2) -0.0028(15) 0.0057(16) -0.0021(15)
N23 0.023(2) 0.050(2) 0.040(2) -0.0039(17) 0.0070(17) 0.0025(16)
N24 0.031(2) 0.042(2) 0.032(2) -0.0031(16) 0.0101(17) -0.0015(16)
C1 0.064(4) 0.074(4) 0.047(3) 0.006(3) 0.014(3) 0.009(3)
C2 0.081(5) 0.080(4) 0.067(4) 0.024(3) 0.035(4) 0.002(4)
C3 0.067(4) 0.071(4) 0.078(4) 0.011(3) 0.036(4) -0.016(3)
C4 0.042(3) 0.040(3) 0.039(3) 0.007(2) 0.014(2) 0.004(2)
C5 0.025(2) 0.035(2) 0.045(3) -0.003(2) 0.012(2) 0.0001(18)
C6 0.018(2) 0.033(2) 0.040(3) -0.0039(19) 0.0044(19) -0.0002(17)
C7 0.038(3) 0.035(2) 0.056(3) -0.006(2) 0.008(2) -0.008(2)
C8 0.051(3) 0.042(3) 0.042(3) -0.014(2) 0.007(2) -0.002(2)
C9 0.036(3) 0.045(3) 0.037(3) 0.000(2) 0.009(2) 0.000(2)
C10 0.037(3) 0.060(3) 0.040(3) 0.000(2) -0.004(2) 0.001(2)
C11 0.052(3) 0.075(4) 0.047(3) -0.007(3) -0.005(3) -0.013(3)
C12 0.055(3) 0.067(4) 0.058(3) -0.006(3) 0.006(3) -0.028(3)
C13 0.027(2) 0.039(2) 0.039(3) 0.000(2) 0.011(2) 0.0013(19)
C14 0.021(2) 0.037(2) 0.044(3) 0.001(2) 0.013(2) 0.0013(18)
C15 0.018(2) 0.031(2) 0.043(3) -0.0009(19) 0.0145(19) 0.0010(17)
C16 0.033(2) 0.036(2) 0.057(3) 0.007(2) 0.013(2) -0.004(2)
C17 0.040(3) 0.047(3) 0.047(3) 0.015(2) 0.008(2) 0.003(2)
C18 0.035(3) 0.052(3) 0.039(3) -0.002(2) 0.008(2) 0.004(2)
C19 0.065(4) 0.059(3) 0.049(3) 0.015(3) 0.009(3) 0.007(3)
C20 0.069(4) 0.074(4) 0.054(4) 0.018(3) 0.002(3) 0.025(3)
C21 0.046(3) 0.068(4) 0.070(4) 0.004(3) 0.002(3) 0.021(3)
C22 0.030(2) 0.034(2) 0.049(3) -0.004(2) 0.009(2) -0.0035(19)
C23 0.023(2) 0.031(2) 0.053(3) -0.003(2) 0.005(2) 0.0008(18)
C24 0.029(2) 0.025(2) 0.048(3) -0.0023(19) 0.006(2) -0.0040(18)
C25 0.031(3) 0.045(3) 0.061(3) -0.013(2) 0.017(3) 0.002(2)
C26 0.042(3) 0.054(3) 0.047(3) -0.005(2) 0.024(2) -0.006(2)
C27 0.036(3) 0.044(3) 0.042(3) -0.002(2) 0.005(2) 0.000(2)
C28 0.049(3) 0.053(3) 0.033(3) 0.001(2) 0.003(2) 0.008(2)
C29 0.062(4) 0.063(3) 0.035(3) -0.006(2) 0.012(3) 0.009(3)
C30 0.052(3) 0.068(3) 0.043(3) -0.011(2) 0.013(3) 0.018(3)
C31 0.023(2) 0.037(2) 0.034(2) -0.0017(19) 0.0068(19) -0.0005(18)
C32 0.022(2) 0.030(2) 0.039(3) 0.0004(18) 0.009(2) -0.0022(17)
C33 0.029(2) 0.031(2) 0.032(2) -0.0014(18) 0.006(2) -0.0049(18)
C34 0.025(2) 0.061(3) 0.045(3) -0.005(2) 0.005(2) 0.006(2)
C35 0.038(3) 0.065(3) 0.044(3) 0.000(2) -0.008(2) -0.007(2)
C36 0.044(3) 0.049(3) 0.029(2) -0.001(2) 0.011(2) -0.004(2)
N25 0.375(17) 0.093(5) 0.071(5) -0.003(4) -0.023(7) -0.001(7)
C37 0.127(9) 0.253(14) 0.101(7) -0.022(8) 0.039(6) 0.059(9)
C38 0.166(9) 0.084(5) 0.085(6) -0.011(5) -0.021(6) 0.016(5)
N26 0.045(3) 0.076(4) 0.079(4) -0.013(3) 0.008(3) -0.013(3)
N27 0.230(11) 0.153(7) 0.049(4) -0.023(4) 0.017(5) -0.087(7)
O1 0.110(4) 0.090(3) 0.076(3) -0.023(3) 0.022(3) -0.017(3)
O2 0.128(5) 0.087(4) 0.168(6) 0.006(4) 0.003(4) 0.027(4)
O3 0.093(4) 0.123(4) 0.083(4) -0.027(3) 0.023(3) -0.021(3)
O4 0.68(2) 0.74(2) 0.170(10) -0.238(12) 0.222(12) -0.511
O5 0.81(4) 0.281(13) 0.083(6) 0.024(6) -0.116(11) -0.254(18)
O6 0.250(9) 0.159(6) 0.077(4) -0.020(4) 0.034(5) -0.033(6)
O7 0.117(5) 0.140(5) 0.117(4) 0.010(4) -0.005(4) 0.038(4)

loop_
_atom_type_symbol
_atom_type_description
_atom_type_scat_dispersion_real
_atom_type_scat_dispersion_imag
_atom_type_scat_source
C C 0.0033 0.0016 'International Tables Vol C Tables 4.2.6.8 and 6.1.1.4'
H H 0.0000 0.0000 'International Tables Vol C Tables 4.2.6.8 and 6.1.1.4'
N N 0.0061 0.0033 'International Tables Vol C Tables 4.2.6.8 and 6.1.1.4'
O O 0.0106 0.0060 'International Tables Vol C Tables 4.2.6.8 and 6.1.1.4'
Cu Cu 0.3201 1.2651 'International Tables Vol C Tables 4.2.6.8 and 6.1.1.4'

loop_
_geom_angle_atom_site_label_1
_geom_angle_atom_site_label_2
_geom_angle_atom_site_label_3
_geom_angle
_geom_angle_site_symmetry_1
_geom_angle_site_symmetry_3
_geom_angle_publ_flag
N18 Cu1 N22 170.21(14) . . ?
N18 Cu1 N6 89.57(14) . . ?
N22 Cu1 N6 91.64(14) . . ?
N18 Cu1 N12 90.17(14) . . ?
N22 Cu1 N12 91.48(14) . . ?
N6 Cu1 N12 163.13(14) . . ?
N18 Cu1 N10 86.05(13) . . ?
N22 Cu1 N10 86.62(12) . . ?
N6 Cu1 N10 138.55(12) . . ?
N12 Cu1 N10 58.22(12) . . ?
N18 Cu1 Cu2 94.89(10) . . ?
N22 Cu1 Cu2 75.69(10) . . ?
N6 Cu1 Cu2 81.62(10) . . ?
N12 Cu1 Cu2 115.21(10) . . ?
N10 Cu1 Cu2 57.82(8) . . ?
N4 Cu2 N21 89.51(14) . . ?
N4 Cu2 N9 167.95(14) . . ?
N21 Cu2 N9 89.87(13) . . ?
N4 Cu2 N16 90.11(14) . . ?
N21 Cu2 N16 157.57(13) . . ?
N9 Cu2 N16 95.01(13) . . ?
N4 Cu2 N15 87.19(13) . . ?
N21 Cu2 N15 143.97(13) . . ?
N9 Cu2 N15 86.24(13) . . ?
N16 Cu2 N15 58.37(13) . . ?
N4 Cu2 Cu3 91.17(10) . . ?
N21 Cu2 Cu3 83.99(10) . . ?
N9 Cu2 Cu3 76.80(10) . . ?
N16 Cu2 Cu3 118.44(9) . . ?
N15 Cu2 Cu3 60.24(9) . . ?
N4 Cu2 Cu1 82.11(10) . . ?
N21 Cu2 Cu1 88.02(10) . . ?
N9 Cu2 Cu1 109.90(10) . . ?
N16 Cu2 Cu1 69.73(9) . . ?
N15 Cu2 Cu1 126.87(9) . . ?
Cu3 Cu2 Cu1 169.60(3) . . ?
N19 Cu3 N3 90.23(15) . . ?
N19 Cu3 N7 88.62(15) . . ?
N3 Cu3 N7 164.20(14) . . ?
N19 Cu3 N13 168.38(15) . . ?
N3 Cu3 N13 95.44(15) . . ?
N7 Cu3 N13 88.64(15) . . ?
N19 Cu3 Cu2 82.45(10) . . ?
N3 Cu3 Cu2 74.73(10) . . ?
N7 Cu3 Cu2 89.51(10) . . ?
N13 Cu3 Cu2 108.82(11) . . ?
C4 N1 C1 115.3(5) . . ?
C4 N2 C3 113.1(5) . . ?
C5 N3 C4 119.7(4) . . ?
C5 N3 Cu3 134.9(3) . . ?
C4 N3 Cu3 105.4(3) . . ?
C5 N4 C6 117.3(4) . . ?
C5 N4 Cu2 115.6(3) . . ?
C6 N4 Cu2 127.1(3) . . ?
C7 N5 C6 116.6(4) . . ?
C9 N6 C6 116.7(4) . . ?
C9 N6 Cu1 116.0(3) . . ?
C6 N6 Cu1 127.0(3) . . ?
C10 N7 C13 116.9(4) . . ?
C10 N7 Cu3 122.3(3) . . ?
C13 N7 Cu3 120.5(3) . . ?
C12 N8 C13 116.9(4) . . ?
C14 N9 C13 119.7(4) . . ?
C14 N9 Cu2 105.6(3) . . ?
C13 N9 Cu2 134.6(3) . . ?
C14 N10 C15 123.2(4) . . ?
C14 N10 Cu1 149.7(3) . . ?
C15 N10 Cu1 87.1(2) . . ?
C15 N11 C16 115.0(4) . . ?
C18 N12 C15 117.5(4) . . ?
C18 N12 Cu1 138.1(3) . . ?
C15 N12 Cu1 104.3(3) . . ?
C22 N13 C19 117.9(4) . . ?
C22 N13 Cu3 109.5(3) . . ?
C19 N13 Cu3 132.2(4) . . ?
C21 N14 C22 114.8(4) . . ?
C23 N15 C22 123.1(4) . . ?
C23 N15 Cu2 87.8(3) . . ?
C22 N15 Cu2 149.0(3) . . ?
C23 N16 C24 121.1(4) . . ?
C23 N16 Cu2 98.1(3) . . ?
C24 N16 Cu2 140.6(3) . . ?
C25 N17 C24 116.3(4) . . ?
C27 N18 C24 117.5(4) . . ?
C27 N18 Cu1 125.3(3) . . ?
C24 N18 Cu1 117.3(3) . . ?
C28 N19 C31 117.3(4) . . ?
C28 N19 Cu3 114.4(3) . . ?
C31 N19 Cu3 128.0(3) . . ?
C30 N20 C31 116.8(4) . . ?
C32 N21 C31 117.5(4) . . ?
C32 N21 Cu2 117.4(3) . . ?
C31 N21 Cu2 125.1(3) . . ?
C32 N22 C33 121.6(4) . . ?
C32 N22 Cu1 133.2(3) . . ?
C33 N22 Cu1 105.1(3) . . ?
C33 N23 C34 114.3(4) . . ?
C33 N24 C36 116.5(4) . . ?
N1 C1 C2 120.8(5) . . ?
C3 C2 C1 118.0(6) . . ?
N2 C3 C2 124.0(6) . . ?
N1 C4 N2 128.8(5) . . ?
N1 C4 N3 110.7(4) . . ?
N2 C4 N3 120.5(4) . . ?
N3 C5 N4 121.1(4) . . ?
N5 C6 N6 124.2(4) . . ?
N5 C6 N4 119.1(4) . . ?
N6 C6 N4 116.8(4) . . ?
N5 C7 C8 123.4(4) . . ?
C9 C8 C7 116.1(4) . . ?
N6 C9 C8 122.9(4) . . ?
N7 C10 C11 122.0(5) . . ?
C10 C11 C12 116.6(5) . . ?
N8 C12 C11 123.4(5) . . ?
N8 C13 N7 124.0(4) . . ?
N8 C13 N9 120.2(4) . . ?
N7 C13 N9 115.8(4) . . ?
N10 C14 N9 116.2(4) . . ?
N11 C15 N12 125.3(4) . . ?
N11 C15 N10 124.2(4) . . ?
N12 C15 N10 110.4(3) . . ?
N11 C16 C17 123.9(4) . . ?
C18 C17 C16 116.8(4) . . ?
N12 C18 C17 121.4(4) . . ?
N13 C19 C20 119.7(5) . . ?
C21 C20 C19 117.7(5) . . ?
N14 C21 C20 124.2(5) . . ?
N14 C22 N13 125.7(4) . . ?
N14 C22 N15 122.9(4) . . ?
N13 C22 N15 111.4(4) . . ?
N15 C23 N16 115.7(4) . . ?
N17 C24 N16 121.5(4) . . ?
N17 C24 N18 124.0(4) . . ?
N16 C24 N18 114.4(4) . . ?
N17 C25 C26 124.6(4) . . ?
C25 C26 C27 115.3(5) . . ?
N18 C27 C26 122.1(4) . . ?
N19 C28 C29 122.0(4) . . ?
C28 C29 C30 116.7(5) . . ?
N20 C30 C29 123.5(5) . . ?
N20 C31 N19 123.5(4) . . ?
N20 C31 N21 120.0(4) . . ?
N19 C31 N21 116.5(4) . . ?
N22 C32 N21 122.6(4) . . ?
N24 C33 N23 126.9(4) . . ?
N24 C33 N22 112.3(4) . . ?
N23 C33 N22 120.7(4) . . ?
N23 C34 C35 124.3(4) . . ?
C34 C35 C36 115.9(4) . . ?
N24 C36 C35 122.1(4) . . ?
N25 C38 C37 173.2(12) . . ?
O3 N26 O1 120.9(6) . . ?
O3 N26 O2 117.9(6) . . ?
O1 N26 O2 121.2(7) . . ?
O4 N27 O6 119.99(12) . . ?
O4 N27 O5 119.95(12) . . ?
O6 N27 O5 119.92(12) . . ?

loop_
_geom_bond_atom_site_label_1
_geom_bond_atom_site_label_2
_geom_bond_distance
_geom_bond_site_symmetry_2
_geom_bond_publ_flag
Cu1 N18 1.989(4) . ?
Cu1 N22 2.000(4) . ?
Cu1 N6 2.035(3) . ?
Cu1 N12 2.086(4) . ?
Cu1 N10 2.461(3) . ?
Cu1 Cu2 2.8319(8) . ?
Cu2 N4 1.992(3) . ?
Cu2 N21 2.011(4) . ?
Cu2 N9 2.039(3) . ?
Cu2 N16 2.136(4) . ?
Cu2 N15 2.388(3) . ?
Cu2 Cu3 2.7625(8) . ?
Cu3 N19 2.011(4) . ?
Cu3 N3 2.020(4) . ?
Cu3 N7 2.022(4) . ?
Cu3 N13 2.030(4) . ?
N1 C4 1.323(6) . ?
N1 C1 1.348(6) . ?
N2 C4 1.329(6) . ?
N2 C3 1.332(7) . ?
N3 C5 1.303(5) . ?
N3 C4 1.410(6) . ?
N4 C5 1.342(5) . ?
N4 C6 1.385(5) . ?
N5 C7 1.326(6) . ?
N5 C6 1.340(5) . ?
N6 C9 1.337(5) . ?
N6 C6 1.351(5) . ?
N7 C10 1.354(5) . ?
N7 C13 1.355(5) . ?
N8 C12 1.319(6) . ?
N8 C13 1.337(6) . ?
N9 C14 1.331(5) . ?
N9 C13 1.376(5) . ?
N10 C14 1.297(5) . ?
N10 C15 1.367(5) . ?
N11 C15 1.333(5) . ?
N11 C16 1.337(5) . ?
N12 C18 1.330(5) . ?
N12 C15 1.357(5) . ?
N13 C22 1.335(6) . ?
N13 C19 1.351(6) . ?
N14 C21 1.331(6) . ?
N14 C22 1.332(6) . ?
N15 C23 1.288(6) . ?
N15 C22 1.387(5) . ?
N16 C23 1.330(5) . ?
N16 C24 1.366(6) . ?
N17 C25 1.328(6) . ?
N17 C24 1.332(6) . ?
N18 C27 1.332(6) . ?
N18 C24 1.367(5) . ?
N19 C28 1.340(6) . ?
N19 C31 1.359(5) . ?
N20 C30 1.325(6) . ?
N20 C31 1.342(5) . ?
N21 C32 1.327(5) . ?
N21 C31 1.391(5) . ?
N22 C32 1.302(5) . ?
N22 C33 1.403(5) . ?
N23 C33 1.330(5) . ?
N23 C34 1.335(5) . ?
N24 C33 1.319(5) . ?
N24 C36 1.333(6) . ?
C1 C2 1.366(8) . ?
C2 C3 1.349(8) . ?
C7 C8 1.372(6) . ?
C8 C9 1.361(6) . ?
C10 C11 1.354(7) . ?
C11 C12 1.382(7) . ?
C16 C17 1.378(7) . ?
C17 C18 1.369(6) . ?
C19 C20 1.370(8) . ?
C20 C21 1.358(8) . ?
C25 C26 1.378(7) . ?
C26 C27 1.389(7) . ?
C28 C29 1.362(7) . ?
C29 C30 1.367(7) . ?
C34 C35 1.363(7) . ?
C35 C36 1.373(7) . ?
N25 C38 1.125(11) . ?
C37 C38 1.460(12) . ?
N26 O3 1.212(7) . ?
N26 O1 1.221(6) . ?
N26 O2 1.240(7) . ?
N27 O4 1.2162(9) . ?
N27 O6 1.2166(9) . ?
N27 O5 1.2172(9) . ?
